data_2022445
loop_
_publ_author_name
'Peloquin, Andrew J.'
'Ragusa, Arianna C.'
'McMillen, Colin D.'
'Pennington, William T.'

_publ_section_title
;
 The reaction of thiourea and 1,3-dimethylthiourea towards organoiodines:
 oxidative bond formation and halogen bonding
;
_journal_coeditor_code VP3021
_journal_issue 10
_journal_name_full 'Acta Crystallographica Section C'
_journal_page_first
;
;
_journal_paper_doi 10.1107/S205322962100869X
_journal_volume 77
_journal_year 2021
_chemical_formula_iupac 'C6 H16 N4 S2, C2 I4'
_chemical_formula_moiety 'C6 H16 N4 S2, C2 I4'
_chemical_formula_sum 'C5 H8 I4 N2 S'
_chemical_formula_weight 635.79
_chemical_name_systematic
;
1,3-Dimethylthiourea--1,1,2,2-tetraiodoethene (1/1)
;
_space_group_crystal_system monoclinic
_space_group_IT_number 15
_space_group_name_Hall '-C 2yc'
_space_group_name_H-M_alt 'C 1 2/c 1'
_atom_sites_solution_hydrogens mixed
_atom_sites_solution_primary dual
_atom_sites_solution_secondary difmap
_audit_creation_method
;
Olex2 1.3
(compiled 2020.11.12 svn.r5f609507 for OlexSys, GUI svn.r6272)
;
_cell_angle_alpha 90
_cell_angle_beta 107.2430(14)
_cell_angle_gamma 90
_cell_formula_units_Z 4
_cell_length_a 22.3783(3)
_cell_length_b 4.32943(5)
_cell_length_c 14.67541(19)
_cell_measurement_reflns_used 37161
_cell_measurement_temperature 99.9(5)
_cell_measurement_theta_max 29.1490
_cell_measurement_theta_min 1.4410
_cell_volume 1357.93(3)
_computing_cell_refinement
;
CrysAlis PRO (Rigaku OD, 2020)
;
_computing_data_collection
;
CrysAlis PRO (Rigaku OD, 2020)
;
_computing_data_reduction
;
CrysAlis PRO (Rigaku OD, 2020)
;
_computing_molecular_graphics
;
Mercury (Macrae <i>et al.</i>, 2020)
;
_computing_publication_material
;
publCIF (Westrip, 2010) and OLEX2 (Dolomanov <i>et al.</i>,
2009)
;
_computing_structure_refinement
;
SHELXL2018 (Sheldrick, 2015<i>b</i>)
;
_computing_structure_solution
;
SHELXT2018 (Sheldrick, 2015<i>a</i>)
;
_diffrn_ambient_temperature 99.9(5)
_diffrn_detector 'Hybrid Pixel Array Detector'
_diffrn_detector_area_resol_mean 10.0000
_diffrn_measured_fraction_theta_full 0.998
_diffrn_measured_fraction_theta_max 0.992
_diffrn_measurement_device 'four-circle diffractometer'
_diffrn_measurement_device_type 'XtaLAB Synergy HyPix3000'
_diffrn_measurement_method '\w scans'
_diffrn_radiation_monochromator mirror
_diffrn_radiation_probe x-ray
_diffrn_radiation_type 'Mo K\a'
_diffrn_radiation_wavelength 0.71073
_diffrn_reflns_av_R_equivalents 0.0519
_diffrn_reflns_av_unetI/netI 0.0137
_diffrn_reflns_limit_h_max 30
_diffrn_reflns_limit_h_min -30
_diffrn_reflns_limit_k_max 5
_diffrn_reflns_limit_k_min -5
_diffrn_reflns_limit_l_max 19
_diffrn_reflns_limit_l_min -20
_diffrn_reflns_number 43887
_diffrn_reflns_theta_full 25.242
_diffrn_reflns_theta_max 29.103
_diffrn_reflns_theta_min 1.906
_diffrn_source 'micro-focus sealed X-ray tube'
_exptl_absorpt_coefficient_mu 9.295
_exptl_absorpt_correction_T_max 1.00000
_exptl_absorpt_correction_T_min 0.42962
_exptl_absorpt_correction_type multi-scan
_exptl_absorpt_process_details
;
(CrysAlis PRO; Rigaku OD, 2020)
;
_exptl_crystal_colour colourless
_exptl_crystal_density_diffrn 3.110
_exptl_crystal_density_method 'not measured'
_exptl_crystal_description block
_exptl_crystal_F_000 1120
_exptl_crystal_size_max 0.215
_exptl_crystal_size_mid 0.155
_exptl_crystal_size_min 0.137
_refine_diff_density_max 0.877
_refine_diff_density_min -1.006
_refine_ls_extinction_method none
_refine_ls_goodness_of_fit_ref 1.234
_refine_ls_hydrogen_treatment mixed
_refine_ls_matrix_type full
_refine_ls_number_parameters 85
_refine_ls_number_reflns 1797
_refine_ls_number_restraints 2
_refine_ls_restrained_S_all 1.234
_refine_ls_R_factor_all 0.0154
_refine_ls_R_factor_gt 0.0151
_refine_ls_shift/su_max 0.003
_refine_ls_shift/su_mean 0.000
_refine_ls_structure_factor_coef Fsqd
_refine_ls_weighting_details 'w=1/[\s^2^(Fo^2^)+(0.0137P)^2^+3.9553P] where P=(Fo^2^+2Fc^2^)/3'
_refine_ls_weighting_scheme calc
_refine_ls_wR_factor_gt 0.0365
_refine_ls_wR_factor_ref 0.0366
_reflns_number_gt 1776
_reflns_number_total 1797
_reflns_threshold_expression 'I > 2\s(I)'
_cod_data_source_file vp3021sup1.cif
_cod_data_source_block 8
_cod_database_code 2022445
_shelx_space_group_comment
;
The symmetry employed for this shelxl refinement is uniquely defined
by the following loop, which should always be used as a source of
symmetry information in preference to the above space-group names.
They are only intended as comments.
;
_shelx_estimated_absorpt_t_min 0.240
_shelx_estimated_absorpt_t_max 0.362

loop_
_space_group_symop_operation_xyz
'x, y, z'
'-x, y, -z+1/2'
'x+1/2, y+1/2, z'
'-x+1/2, y+1/2, -z+1/2'
'-x, -y, -z'
'x, -y, z-1/2'
'-x+1/2, -y+1/2, -z'
'x+1/2, -y+1/2, z-1/2'

loop_
_atom_site_type_symbol
_atom_site_label
_atom_site_fract_x
_atom_site_fract_y
_atom_site_fract_z
_atom_site_U_iso_or_equiv
_atom_site_adp_type
_atom_site_calc_flag
_atom_site_occupancy
_atom_site_disorder_assembly
_atom_site_disorder_group
I I1 0.36502(2) 0.37698(4) 0.52220(2) 0.01435(5) Uani d 1 . .
I I2 0.26092(2) 0.51778(4) 0.65643(2) 0.01395(5) Uani d 1 . .
C C1 0.27321(11) 0.3197(6) 0.53236(17) 0.0141(5) Uani d 1 . .
S S1 0.500000 0.500000 0.500000 0.0385(3) Uani d 1 . .
N N1 0.5420(2) 0.0670(13) 0.6392(4) 0.0225(10) Uani d 0.5 A -1
H H1N1 0.529(3) -0.058(14) 0.592(4) 0.027 Uiso d 0.5 . .
N N2 0.5657(2) 0.5580(13) 0.6987(4) 0.0256(11) Uani d 0.5 A -1
H H1N2 0.584(3) 0.466(16) 0.752(3) 0.031 Uiso d 0.5 . .
C C2 0.5394(2) 0.3734(14) 0.6253(4) 0.0205(11) Uani d 0.5 A -1
C C3 0.5765(7) -0.081(4) 0.7279(8) 0.034(3) Uani d 0.5 A -1
H H3A 0.571723 -0.300528 0.721438 0.051 Uiso calc 0.5 A -1
H H3B 0.620053 -0.028150 0.742732 0.051 Uiso calc 0.5 A -1
H H3C 0.560676 -0.010635 0.778399 0.051 Uiso calc 0.5 A -1
C C4 0.5669(6) 0.897(4) 0.6936(8) 0.035(3) Uani d 0.5 A -1
H H4A 0.588450 0.978598 0.755401 0.053 Uiso calc 0.5 A -1
H H4B 0.588231 0.958376 0.648646 0.053 Uiso calc 0.5 A -1
H H4C 0.524827 0.973899 0.673502 0.053 Uiso calc 0.5 A -1

loop_
_atom_site_aniso_label
_atom_site_aniso_U_11
_atom_site_aniso_U_22
_atom_site_aniso_U_33
_atom_site_aniso_U_12
_atom_site_aniso_U_13
_atom_site_aniso_U_23
I1 0.01081(8) 0.01760(9) 0.01482(9) -0.00162(5) 0.00410(6) 0.00070(6)
I2 0.01581(8) 0.01620(9) 0.01060(8) -0.00133(6) 0.00507(6) -0.00118(5)
C1 0.0140(10) 0.0160(11) 0.0139(11) 0.0010(9) 0.0067(9) 0.0022(9)
S1 0.0118(4) 0.0368(7) 0.0664(9) 0.0008(4) 0.0107(5) 0.0246(6)
N1 0.019(2) 0.028(3) 0.015(2) 0.004(2) -0.0038(18) 0.000(2)
N2 0.022(2) 0.032(3) 0.018(2) 0.001(2) -0.0011(19) -0.002(2)
C2 0.013(2) 0.028(3) 0.021(3) -0.001(2) 0.006(2) -0.002(2)
C3 0.028(4) 0.030(5) 0.033(6) 0.008(3) -0.009(5) 0.005(5)
C4 0.030(6) 0.031(4) 0.042(7) -0.001(4) 0.008(6) -0.007(6)

loop_
_atom_type_symbol
_atom_type_description
_atom_type_scat_dispersion_real
_atom_type_scat_dispersion_imag
_atom_type_scat_source
C C 0.0033 0.0016 'International Tables Vol C Tables 4.2.6.8 and 6.1.1.4'
H H 0.0000 0.0000 'International Tables Vol C Tables 4.2.6.8 and 6.1.1.4'
I I -0.4742 1.8119 'International Tables Vol C Tables 4.2.6.8 and 6.1.1.4'
N N 0.0061 0.0033 'International Tables Vol C Tables 4.2.6.8 and 6.1.1.4'
S S 0.1246 0.1234 'International Tables Vol C Tables 4.2.6.8 and 6.1.1.4'

loop_
_geom_angle_atom_site_label_1
_geom_angle_atom_site_label_2
_geom_angle_atom_site_label_3
_geom_angle_site_symmetry_1
_geom_angle_site_symmetry_3
_geom_angle
_geom_angle_publ_flag
I2 C1 I1 . . 113.06(11) ?
C1 C1 I1 7_556 . 124.9(2) ?
C1 C1 I2 7_556 . 122.0(2) ?
C2 N1 H1N1 . . 121(5) ?
C2 N1 C3 . . 124.0(7) ?
C3 N1 H1N1 . . 114(5) ?
C2 N2 H1N2 . . 116(5) ?
C2 N2 C4 . . 124.7(7) ?
C4 N2 H1N2 . . 120(5) ?
N1 C2 S1 . . 115.2(4) ?
N2 C2 S1 . . 125.9(5) ?
N2 C2 N1 . . 118.9(5) ?
N1 C3 H3A . . 109.5 ?
N1 C3 H3B . . 109.5 ?
N1 C3 H3C . . 109.5 ?
H3A C3 H3B . . 109.5 ?
H3A C3 H3C . . 109.5 ?
H3B C3 H3C . . 109.5 ?
N2 C4 H4A . . 109.5 ?
N2 C4 H4B . . 109.5 ?
N2 C4 H4C . . 109.5 ?
H4A C4 H4B . . 109.5 ?
H4A C4 H4C . . 109.5 ?
H4B C4 H4C . . 109.5 ?

loop_
_geom_bond_atom_site_label_1
_geom_bond_atom_site_label_2
_geom_bond_site_symmetry_2
_geom_bond_distance
_geom_bond_publ_flag
I1 C1 . 2.118(2) ?
I2 C1 . 2.103(2) ?
C1 C1 7_556 1.327(5) ?
S1 C2 . 1.871(6) ?
N1 H1N1 . 0.86(2) ?
N1 C2 . 1.341(8) ?
N1 C3 . 1.451(12) ?
N2 H1N2 . 0.86(2) ?
N2 C2 . 1.330(7) ?
N2 C4 . 1.468(17) ?
C3 H3A . 0.9600 ?
C3 H3B . 0.9600 ?
C3 H3C . 0.9600 ?
C4 H4A . 0.9600 ?
C4 H4B . 0.9600 ?
C4 H4C . 0.9600 ?

loop_
_geom_torsion_atom_site_label_1
_geom_torsion_atom_site_label_2
_geom_torsion_atom_site_label_3
_geom_torsion_atom_site_label_4
_geom_torsion_site_symmetry_1
_geom_torsion_site_symmetry_2
_geom_torsion_site_symmetry_3
_geom_torsion_site_symmetry_4
_geom_torsion
_geom_torsion_publ_flag
C3 N1 C2 S1 . . . . 172.7(9) ?
C3 N1 C2 N2 . . . . -5.5(12) ?
C4 N2 C2 S1 . . . . 1.5(11) ?
C4 N2 C2 N1 . . . . 179.4(8) ?

_cod_database_fobs_code 2022445
